data_4504800
loop_
_publ_author_name
'Reddy, L. Sreenivas'
'Basavoju, Srinivas'
'Vangala, Venu R.'
'Nangia, Ashwini'

_publ_section_title
;
 Hydrogen Bonding in Crystal Structures of N,N'-Bis(3-pyridyl)urea.
 Why Is the N-H...O Tape Synthon Absent in
 Diaryl Ureas with Electron-Withdrawing Groups?
;
_journal_issue 1
_journal_name_full 'Crystal Growth &amp; Design'
_journal_page_first 161
_journal_paper_doi 10.1021/cg0580152
_journal_volume 6
_journal_year 2006
_chemical_formula_moiety 'C11 H10 N4 0, 4/3(H2 O)'
_chemical_formula_sum 'C11 H12.66667 N4 O2.33333'
_chemical_formula_weight 238.25
_chemical_melting_point 499
_chemical_name_common 1,3-bis(3-pyridyl)ureahydrate(3:4)
_chemical_name_systematic
; 
 1,3-bis(3-pyridyl)ureahydrate(3:4)
;
_space_group_IT_number 15
_symmetry_cell_setting monoclinic
_symmetry_space_group_name_Hall '-C 2yc'
_symmetry_space_group_name_H-M 'C 1 2/c 1'
_atom_sites_solution_hydrogens geom
_atom_sites_solution_primary direct
_atom_sites_solution_secondary difmap
_audit_creation_method SHELXL-97
_cell_angle_alpha 90.00
_cell_angle_beta 101.37(3)
_cell_angle_gamma 90.00
_cell_formula_units_Z 12
_cell_length_a 12.941(3)
_cell_length_b 11.789(2)
_cell_length_c 22.401(5)
_cell_measurement_reflns_used 250
_cell_measurement_temperature 120(2)
_cell_measurement_theta_max 18.8
_cell_measurement_theta_min 10.1
_cell_volume 3350.5(13)
_computing_cell_refinement 'MADNES-Messerschmidt & Pflugrath'
_computing_data_collection 'MADNES-Messerschmidt & Pflugrath'
_computing_data_reduction 'MADNES-Messerschmidt & Pflugrath'
_computing_structure_refinement 'SHELXL-97 (Sheldrick, 1997)'
_computing_structure_solution 'SHELXS-97 (Sheldrick, 1990)'
_diffrn_ambient_temperature 120(2)
_diffrn_measured_fraction_theta_full 0.994
_diffrn_measured_fraction_theta_max 0.994
_diffrn_measurement_device_type 'Nonius FAST area detector'
_diffrn_measurement_method 'box integration'
_diffrn_radiation_monochromator graphite
_diffrn_radiation_source 'rotating anode'
_diffrn_radiation_type MoK\a
_diffrn_radiation_wavelength 0.71073
_diffrn_reflns_av_R_equivalents 0.0000
_diffrn_reflns_av_sigmaI/netI 0.0205
_diffrn_reflns_limit_h_max 16
_diffrn_reflns_limit_h_min 0
_diffrn_reflns_limit_k_max 15
_diffrn_reflns_limit_k_min 0
_diffrn_reflns_limit_l_max 28
_diffrn_reflns_limit_l_min -29
_diffrn_reflns_number 3834
_diffrn_reflns_theta_full 27.48
_diffrn_reflns_theta_max 27.48
_diffrn_reflns_theta_min 2.36
_exptl_absorpt_coefficient_mu 0.103
_exptl_absorpt_correction_type none
_exptl_crystal_colour colourless
_exptl_crystal_density_diffrn 1.417
_exptl_crystal_density_method 'not measured'
_exptl_crystal_description block
_exptl_crystal_F_000 1504
_exptl_crystal_size_max 0.25
_exptl_crystal_size_mid 0.25
_exptl_crystal_size_min 0.10
_refine_diff_density_max 0.352
_refine_diff_density_min -0.235
_refine_diff_density_rms 0.066
_refine_ls_extinction_coef 0.0018(3)
_refine_ls_extinction_expression Fc^*^=kFc[1+0.001xFc^2^\l^3^/sin(2\q)]^-1/4^
_refine_ls_extinction_method SHELXL
_refine_ls_goodness_of_fit_ref 1.101
_refine_ls_hydrogen_treatment mixed
_refine_ls_matrix_type full
_refine_ls_number_parameters 253
_refine_ls_number_reflns 3834
_refine_ls_number_restraints 0
_refine_ls_restrained_S_all 1.101
_refine_ls_R_factor_all 0.0581
_refine_ls_R_factor_gt 0.0449
_refine_ls_shift/su_max 0.000
_refine_ls_shift/su_mean 0.000
_refine_ls_structure_factor_coef Fsqd
_refine_ls_weighting_details 'calc w=1/[\s^2^(Fo^2^)+(0.0629P)^2^+4.2611P] where P=(Fo^2^+2Fc^2^)/3'
_refine_ls_weighting_scheme calc
_refine_ls_wR_factor_gt 0.1171
_refine_ls_wR_factor_ref 0.1307
_reflns_number_gt 3174
_reflns_number_total 3834
_reflns_threshold_expression >2sigma(I)
_cod_data_source_file cg0580152_dipyurea_3_4-3hydrate.cif
_cod_data_source_block 1,3-bis(3-pyridyl)ureahydrate
_cod_depositor_comments
;
The following automatic conversions were performed:

'_chemical_melting_point' value '499K' was changed to '499' - the
value should be numeric and without a unit
designator.

'_symmetry_cell_setting' value 'Monoclinic' changed to
'monoclinic' according to
/home/saulius/struct/CIF-dictionaries/cif_core.dic dictionary named
'cif_core.dic' version 2.4.1 from 2010-06-29.

Automatic conversion script
Id: cif_fix_values 1715 2011-07-08 13:25:40Z adriana 

2020-12-03
Z value and formula fixed to values more according to usual
chemical conventions.                 miguel
;
_cod_original_formula_sum 'C33 H38 N12 O7'
_cod_original_formula_weight 714.75
_cod_original_formula_moiety '3(C11 H10 N4 0), 4(H2 O)'
_cod_original_formula_units_Z 4
_cod_original_cell_volume 3350.4(12)
_cod_original_sg_symbol_Hall '-C 2yc '
_cod_original_sg_symbol_H-M 'c 2 / c'
_cod_database_code 4504800

loop_
_symmetry_equiv_pos_as_xyz
'x, y, z'
'-x, y, -z+1/2'
'x+1/2, y+1/2, z'
'-x+1/2, y+1/2, -z+1/2'
'-x, -y, -z'
'x, -y, z-1/2'
'-x+1/2, -y+1/2, -z'
'x+1/2, -y+1/2, z-1/2'

loop_
_atom_site_label
_atom_site_type_symbol
_atom_site_fract_x
_atom_site_fract_y
_atom_site_fract_z
_atom_site_U_iso_or_equiv
_atom_site_adp_type
_atom_site_occupancy
_atom_site_symmetry_multiplicity
_atom_site_calc_flag
_atom_site_refinement_flags
C1 C 0.18635(11) 0.23765(13) 0.40238(6) 0.0150(3) Uani 1 1 d .
C2 C 0.27058(11) 0.26893(13) 0.31328(6) 0.0159(3) Uani 1 1 d .
C3 C 0.31049(12) 0.35411(14) 0.28050(7) 0.0201(3) Uani 1 1 d .
H3 H 0.3004 0.4292 0.2907 0.024 Uiso 1 1 calc R
C4 C 0.37691(12) 0.22573(14) 0.22152(7) 0.0207(3) Uani 1 1 d .
H4 H 0.4121 0.2103 0.1900 0.025 Uiso 1 1 calc R
C5 C 0.34208(12) 0.13590(14) 0.25182(7) 0.0208(3) Uani 1 1 d .
H5 H 0.3553 0.0618 0.2412 0.025 Uiso 1 1 calc R
C6 C 0.28724(12) 0.15664(14) 0.29820(7) 0.0198(3) Uani 1 1 d .
H6 H 0.2623 0.0971 0.3186 0.024 Uiso 1 1 calc R
C7 C 0.09661(11) 0.25802(13) 0.48940(7) 0.0150(3) Uani 1 1 d .
C8 C 0.04700(11) 0.33791(14) 0.52037(7) 0.0184(3) Uani 1 1 d .
H8 H 0.0502 0.4137 0.5093 0.022 Uiso 1 1 calc R
C9 C -0.00885(12) 0.20315(14) 0.58015(7) 0.0217(3) Uani 1 1 d .
H9 H -0.0452 0.1835 0.6106 0.026 Uiso 1 1 calc R
C10 C 0.03891(13) 0.11814(14) 0.55251(7) 0.0206(3) Uani 1 1 d .
H10 H 0.0348 0.0432 0.5648 0.025 Uiso 1 1 calc R
C11 C 0.09289(12) 0.14437(13) 0.50651(7) 0.0188(3) Uani 1 1 d .
H11 H 0.1255 0.0881 0.4877 0.023 Uiso 1 1 calc R
C12 C 0.0000 0.29355(18) 0.2500 0.0162(4) Uani 1 2 d S
C13 C 0.08823(11) 0.26425(13) 0.16221(7) 0.0158(3) Uani 1 1 d .
C14 C 0.13089(12) 0.17970(13) 0.13048(7) 0.0187(3) Uani 1 1 d .
H14 H 0.1208 0.1045 0.1406 0.022 Uiso 1 1 calc R
C15 C 0.19926(12) 0.30821(14) 0.07233(7) 0.0204(3) Uani 1 1 d .
H15 H 0.2375 0.3239 0.0422 0.024 Uiso 1 1 calc R
C16 C 0.15899(12) 0.39804(14) 0.10078(7) 0.0203(3) Uani 1 1 d .
H16 H 0.1703 0.4723 0.0895 0.024 Uiso 1 1 calc R
C17 C 0.10179(12) 0.37703(13) 0.14607(7) 0.0184(3) Uani 1 1 d .
H17 H 0.0734 0.4363 0.1651 0.022 Uiso 1 1 calc R
N1 N 0.21708(10) 0.30432(11) 0.35885(6) 0.0177(3) Uani 1 1 d .
H1 H 0.2020 0.3753 0.3595 0.021 Uiso 1 1 calc R
N2 N 0.14610(10) 0.29993(11) 0.44385(6) 0.0173(3) Uani 1 1 d .
H2 H 0.1518 0.3724 0.4417 0.021 Uiso 1 1 calc R
N3 N 0.36218(10) 0.33416(12) 0.23552(6) 0.0211(3) Uani 1 1 d .
N4 N -0.00467(11) 0.31280(12) 0.56466(6) 0.0215(3) Uani 1 1 d .
N5 N 0.03580(10) 0.22774(11) 0.20775(6) 0.0173(3) Uani 1 1 d .
H5A H 0.0248 0.1560 0.2095 0.021 Uiso 1 1 calc R
N6 N 0.18500(10) 0.19973(12) 0.08670(6) 0.0208(3) Uani 1 1 d .
O1 O 0.19456(9) 0.13363(9) 0.40412(5) 0.0193(3) Uani 1 1 d .
O2 O 0.0000 0.39760(13) 0.2500 0.0231(4) Uani 1 2 d S
O3 O 0.15981(10) 0.52977(10) 0.41148(6) 0.0263(3) Uani 1 1 d .
O4 O 0.95745(9) 1.00663(10) 0.17715(5) 0.0218(3) Uani 1 1 d .
H4A H 0.9071(18) 1.036(2) 0.1516(11) 0.033(6) Uiso 1 1 d .
H3B H 0.214(2) 0.576(2) 0.4188(11) 0.046(7) Uiso 1 1 d .
H4B H 0.928(2) 0.951(2) 0.1984(13) 0.058(8) Uiso 1 1 d .
H3A H 0.103(2) 0.575(2) 0.4134(11) 0.049(7) Uiso 1 1 d .

loop_
_atom_site_aniso_label
_atom_site_aniso_U_11
_atom_site_aniso_U_22
_atom_site_aniso_U_33
_atom_site_aniso_U_23
_atom_site_aniso_U_13
_atom_site_aniso_U_12
C1 0.0128(6) 0.0151(7) 0.0165(7) -0.0005(5) 0.0015(5) -0.0007(5)
C2 0.0146(6) 0.0163(7) 0.0163(7) 0.0011(5) 0.0019(5) -0.0017(5)
C3 0.0210(7) 0.0169(8) 0.0218(7) 0.0020(6) 0.0032(6) -0.0017(6)
C4 0.0198(7) 0.0257(8) 0.0172(7) 0.0016(6) 0.0053(5) -0.0016(6)
C5 0.0242(7) 0.0175(8) 0.0218(8) -0.0001(6) 0.0070(6) -0.0001(6)
C6 0.0228(7) 0.0166(8) 0.0212(7) 0.0017(6) 0.0071(6) -0.0029(6)
C7 0.0118(6) 0.0157(7) 0.0170(7) -0.0023(5) 0.0017(5) -0.0004(5)
C8 0.0183(7) 0.0158(7) 0.0215(7) -0.0023(6) 0.0045(6) 0.0018(6)
C9 0.0229(7) 0.0247(8) 0.0186(7) -0.0001(6) 0.0069(6) -0.0014(6)
C10 0.0256(8) 0.0166(7) 0.0202(7) 0.0004(6) 0.0061(6) -0.0017(6)
C11 0.0210(7) 0.0139(7) 0.0222(7) -0.0019(6) 0.0063(6) 0.0005(5)
C12 0.0139(9) 0.0145(10) 0.0202(10) 0.000 0.0032(7) 0.000
C13 0.0126(6) 0.0161(7) 0.0178(7) -0.0008(5) 0.0012(5) -0.0007(5)
C14 0.0191(7) 0.0141(7) 0.0230(7) 0.0011(6) 0.0046(6) 0.0013(5)
C15 0.0196(7) 0.0235(8) 0.0185(7) 0.0018(6) 0.0049(6) -0.0010(6)
C16 0.0241(7) 0.0168(8) 0.0193(7) 0.0016(6) 0.0029(6) -0.0034(6)
C17 0.0205(7) 0.0142(7) 0.0199(7) -0.0009(6) 0.0026(6) -0.0003(6)
N1 0.0227(6) 0.0107(6) 0.0208(6) 0.0002(5) 0.0071(5) 0.0002(5)
N2 0.0193(6) 0.0106(6) 0.0232(7) -0.0007(5) 0.0072(5) -0.0008(5)
N3 0.0212(6) 0.0208(7) 0.0212(7) 0.0044(5) 0.0041(5) -0.0033(5)
N4 0.0224(6) 0.0214(7) 0.0220(7) -0.0029(5) 0.0072(5) 0.0024(5)
N5 0.0203(6) 0.0106(6) 0.0226(7) -0.0004(5) 0.0084(5) -0.0011(5)
N6 0.0205(6) 0.0210(7) 0.0218(7) -0.0001(5) 0.0069(5) 0.0025(5)
O1 0.0262(6) 0.0118(5) 0.0213(6) -0.0002(4) 0.0083(4) 0.0014(4)
O2 0.0306(8) 0.0128(8) 0.0293(9) 0.000 0.0140(7) 0.000
O3 0.0279(6) 0.0121(6) 0.0430(7) -0.0007(5) 0.0168(5) -0.0007(5)
O4 0.0252(6) 0.0156(6) 0.0251(6) 0.0036(5) 0.0062(5) -0.0022(4)

loop_
_atom_type_symbol
_atom_type_description
_atom_type_scat_dispersion_real
_atom_type_scat_dispersion_imag
_atom_type_scat_source
C C 0.0033 0.0016 'International Tables Vol C Tables 4.2.6.8 and 6.1.1.4'
H H 0.0000 0.0000 'International Tables Vol C Tables 4.2.6.8 and 6.1.1.4'
N N 0.0061 0.0033 'International Tables Vol C Tables 4.2.6.8 and 6.1.1.4'
O O 0.0106 0.0060 'International Tables Vol C Tables 4.2.6.8 and 6.1.1.4'

loop_
_geom_angle_atom_site_label_1
_geom_angle_atom_site_label_2
_geom_angle_atom_site_label_3
_geom_angle
_geom_angle_site_symmetry_3
O1 C1 N2 123.81(14) .
O1 C1 N1 123.94(14) .
N2 C1 N1 112.25(13) .
C6 C2 C3 117.59(14) .
C6 C2 N1 125.46(14) .
C3 C2 N1 116.95(14) .
N3 C3 C2 124.07(15) .
N3 C3 H3 118.0 .
C2 C3 H3 118.0 .
N3 C4 C5 122.82(15) .
N3 C4 H4 118.6 .
C5 C4 H4 118.6 .
C4 C5 C6 119.77(15) .
C4 C5 H5 120.1 .
C6 C5 H5 120.1 .
C5 C6 C2 118.31(14) .
C5 C6 H6 120.8 .
C2 C6 H6 120.8 .
C11 C7 N2 125.80(14) .
C11 C7 C8 117.76(14) .
N2 C7 C8 116.45(14) .
N4 C8 C7 124.45(15) .
N4 C8 H8 117.8 .
C7 C8 H8 117.8 .
N4 C9 C10 122.46(15) .
N4 C9 H9 118.8 .
C10 C9 H9 118.8 .
C9 C10 C11 120.28(15) .
C9 C10 H10 119.9 .
C11 C10 H10 119.9 .
C10 C11 C7 117.81(14) .
C10 C11 H11 121.1 .
C7 C11 H11 121.1 .
O2 C12 N5 124.41(9) .
O2 C12 N5 124.40(9) 2
N5 C12 N5 111.19(18) 2
C17 C13 C14 117.63(14) .
C17 C13 N5 125.78(14) .
C14 C13 N5 116.59(13) .
N6 C14 C13 124.36(14) .
N6 C14 H14 117.8 .
C13 C14 H14 117.8 .
N6 C15 C16 122.36(14) .
N6 C15 H15 118.8 .
C16 C15 H15 118.8 .
C15 C16 C17 120.04(15) .
C15 C16 H16 120.0 .
C17 C16 H16 120.0 .
C16 C17 C13 118.04(14) .
C16 C17 H17 121.0 .
C13 C17 H17 121.0 .
C1 N1 C2 126.88(13) .
C1 N1 H1 116.6 .
C2 N1 H1 116.6 .
C1 N2 C7 126.71(13) .
C1 N2 H2 116.6 .
C7 N2 H2 116.6 .
C3 N3 C4 117.42(14) .
C8 N4 C9 117.22(14) .
C12 N5 C13 127.34(14) .
C12 N5 H5A 116.3 .
C13 N5 H5A 116.3 .
C14 N6 C15 117.56(14) .
H3B O3 H3A 105(2) .
H4A O4 H4B 107(2) .

loop_
_geom_bond_atom_site_label_1
_geom_bond_atom_site_label_2
_geom_bond_distance
_geom_bond_site_symmetry_2
C1 O1 1.2309(19) .
C1 N2 1.3653(19) .
C1 N1 1.3710(19) .
C2 C6 1.394(2) .
C2 C3 1.401(2) .
C2 N1 1.4051(19) .
C3 N3 1.336(2) .
C3 H3 0.9300 .
C4 N3 1.339(2) .
C4 C5 1.381(2) .
C4 H4 0.9300 .
C5 C6 1.391(2) .
C5 H5 0.9300 .
C6 H6 0.9300 .
C7 C11 1.397(2) .
C7 N2 1.398(2) .
C7 C8 1.399(2) .
C8 N4 1.334(2) .
C8 H8 0.9300 .
C9 N4 1.342(2) .
C9 C10 1.386(2) .
C9 H9 0.9300 .
C10 C11 1.389(2) .
C10 H10 0.9300 .
C11 H11 0.9300 .
C12 O2 1.227(3) .
C12 N5 1.3730(17) .
C12 N5 1.3731(17) 2
C13 C17 1.398(2) .
C13 C14 1.399(2) .
C13 N5 1.3997(19) .
C14 N6 1.334(2) .
C14 H14 0.9300 .
C15 N6 1.340(2) .
C15 C16 1.389(2) .
C15 H15 0.9300 .
C16 C17 1.391(2) .
C16 H16 0.9300 .
C17 H17 0.9300 .
N1 H1 0.8600 .
N2 H2 0.8600 .
N5 H5A 0.8600 .
O3 H3B 0.88(3) .
O3 H3A 0.91(3) .
O4 H4A 0.85(2) .
O4 H4B 0.93(3) .
